data_2204552
loop_
_publ_author_name
'Daqing Shi'
'Zhengyi Li'
'Chunling Shi'
'Qiya Zhuang'
'Yong Zhang'

_publ_section_title
;
 3-(4-Bromophenyl)-2,2-dimethyl-2,3-dihydroquinazolin-4(1<i>H</i>)-one
;
_journal_issue 11
_journal_name_full 'Acta Crystallographica Section E'
_journal_page_first o1992
_journal_page_last o1994
_journal_paper_doi 10.1107/S1600536804025115
_journal_volume 60
_journal_year 2004
_chemical_formula_iupac 'C16 H15 Br N2 O'
_chemical_formula_moiety 'C16 H15 Br N2 O'
_chemical_formula_sum 'C16 H15 Br N2 O'
_chemical_formula_weight 331.21
_chemical_melting_point 537.5(5)
_chemical_name_systematic
;
3-(4-Bromophenyl)-2,2-dimethyl-2,3-dihydroquinazolin-4(1H)-one
;
_space_group_IT_number 2
_symmetry_cell_setting triclinic
_symmetry_space_group_name_Hall '-P 1'
_symmetry_space_group_name_H-M 'P -1'
_atom_sites_solution_hydrogens geom
_atom_sites_solution_primary direct
_atom_sites_solution_secondary difmap
_cell_angle_alpha 65.397(4)
_cell_angle_beta 88.452(6)
_cell_angle_gamma 86.194(6)
_cell_formula_units_Z 2
_cell_length_a 6.8865(6)
_cell_length_b 9.9508(6)
_cell_length_c 11.6702(8)
_cell_measurement_reflns_used 2946
_cell_measurement_temperature 193(2)
_cell_measurement_theta_max 25.3
_cell_measurement_theta_min 3.5
_cell_volume 725.51(9)
_computing_cell_refinement CrystalClear
_computing_data_collection 'CrystalClear (Rigaku, 2000)'
_computing_data_reduction 'CrystalStructure (Rigaku/MSC, 2003)'
_computing_molecular_graphics SHELXTL
_computing_publication_material SHELXTL
_computing_structure_refinement SHELXTL
_computing_structure_solution 'SHELXTL (Sheldrick, 1997)'
_diffrn_ambient_temperature 193(2)
_diffrn_detector_area_resol_mean 7.31
_diffrn_measured_fraction_theta_full 0.994
_diffrn_measured_fraction_theta_max 0.994
_diffrn_measurement_device_type 'Rigaku Mercury'
_diffrn_measurement_method \w
_diffrn_radiation_monochromator graphite
_diffrn_radiation_source 'fine-focus sealed tube'
_diffrn_radiation_type MoK\a
_diffrn_radiation_wavelength 0.71070
_diffrn_reflns_av_R_equivalents 0.0260
_diffrn_reflns_av_sigmaI/netI 0.0313
_diffrn_reflns_limit_h_max 8
_diffrn_reflns_limit_h_min -7
_diffrn_reflns_limit_k_max 11
_diffrn_reflns_limit_k_min -11
_diffrn_reflns_limit_l_max 14
_diffrn_reflns_limit_l_min -12
_diffrn_reflns_number 7155
_diffrn_reflns_theta_full 25.35
_diffrn_reflns_theta_max 25.35
_diffrn_reflns_theta_min 3.52
_exptl_absorpt_coefficient_mu 2.830
_exptl_absorpt_correction_T_max 0.6602
_exptl_absorpt_correction_T_min 0.3319
_exptl_absorpt_correction_type multi-scan
_exptl_absorpt_process_details '(Jacobson, 1998)'
_exptl_crystal_colour colorless
_exptl_crystal_density_diffrn 1.516
_exptl_crystal_density_method 'not measured'
_exptl_crystal_description block
_exptl_crystal_F_000 336
_exptl_crystal_size_max 0.50
_exptl_crystal_size_mid 0.30
_exptl_crystal_size_min 0.16
_refine_diff_density_max 0.360
_refine_diff_density_min -0.500
_refine_ls_extinction_method none
_refine_ls_goodness_of_fit_ref 1.033
_refine_ls_hydrogen_treatment mixed
_refine_ls_matrix_type full
_refine_ls_number_parameters 188
_refine_ls_number_reflns 2623
_refine_ls_number_restraints 0
_refine_ls_restrained_S_all 1.033
_refine_ls_R_factor_all 0.0312
_refine_ls_R_factor_gt 0.0274
_refine_ls_shift/su_max 0.002
_refine_ls_shift/su_mean 0.000
_refine_ls_structure_factor_coef Fsqd
_refine_ls_weighting_details 'calc w = 1/[\s^2^(Fo^2^)+(0.0402P)^2^] where P = (Fo^2^+2Fc^2^)/3'
_refine_ls_weighting_scheme calc
_refine_ls_wR_factor_gt 0.0667
_refine_ls_wR_factor_ref 0.0685
_reflns_number_gt 2325
_reflns_number_total 2623
_reflns_threshold_expression I>2\s(I)
_cod_data_source_file ob6417.cif
_cod_data_source_block I
_cod_depositor_comments
;
The following automatic conversions were performed:

'_chemical_melting_point' value '537-538' was changed to '537.5(5)' -
the average value was taken and precision was estimated.

Automatic conversion script
Id: cif_fix_values 1646 2011-03-28 12:23:43Z adriana 

The following automatic conversions were performed:

'_chemical_melting_point' value '537-538' was changed to '537.5(5)' -
the average value was taken and precision was estimated.

Automatic conversion script
Id: cif_fix_values 1715 2011-07-08 13:25:40Z adriana 
;
_cod_original_sg_symbol_Hall '-p 1'
_cod_database_code 2204552
_cod_database_fobs_code 2204552

loop_
_symmetry_equiv_pos_as_xyz
'x, y, z'
'-x, -y, -z'

loop_
_atom_site_label
_atom_site_fract_x
_atom_site_fract_y
_atom_site_fract_z
_atom_site_U_iso_or_equiv
_atom_site_adp_type
_atom_site_calc_flag
_atom_site_refinement_flags
_atom_site_occupancy
_atom_site_type_symbol
Br1 -0.32962(3) -0.18161(2) 1.02521(2) 0.03688(11) Uani d . 1 Br
O1 -0.16653(19) 0.28373(17) 0.45556(14) 0.0312(4) Uani d . 1 O
N1 0.1215(2) 0.19553(18) 0.55721(15) 0.0204(4) Uani d . 1 N
N2 0.4172(3) 0.2491(2) 0.44279(18) 0.0273(4) Uani d . 1 N
C1 0.0132(3) 0.2848(2) 0.45484(19) 0.0205(4) Uani d . 1 C
C2 0.3339(3) 0.2146(2) 0.56747(19) 0.0242(5) Uani d . 1 C
C3 0.3246(3) 0.3513(2) 0.3383(2) 0.0228(4) Uani d . 1 C
C4 0.4222(3) 0.4264(3) 0.2243(2) 0.0316(5) Uani d . 1 C
H4 0.5591 0.4102 0.2196 0.038 Uiso calc R 1 H
C5 0.3210(3) 0.5230(3) 0.1196(2) 0.0335(5) Uani d . 1 C
H5 0.3894 0.5732 0.0433 0.040 Uiso calc R 1 H
C6 0.1204(3) 0.5491(2) 0.1227(2) 0.0305(5) Uani d . 1 C
H6 0.0520 0.6169 0.0498 0.037 Uiso calc R 1 H
C7 0.0230(3) 0.4746(2) 0.2335(2) 0.0254(5) Uani d . 1 C
H7 -0.1142 0.4909 0.2367 0.030 Uiso calc R 1 H
C8 0.1217(3) 0.3761(2) 0.34075(19) 0.0209(4) Uani d . 1 C
C9 0.0184(3) 0.1062(2) 0.66984(19) 0.0211(4) Uani d . 1 C
C10 -0.0021(3) -0.0420(2) 0.6987(2) 0.0255(5) Uani d . 1 C
H10 0.0534 -0.0844 0.6450 0.031 Uiso calc R 1 H
C11 -0.1030(3) -0.1284(2) 0.8054(2) 0.0269(5) Uani d . 1 C
H11 -0.1175 -0.2301 0.8254 0.032 Uiso calc R 1 H
C12 -0.1826(3) -0.0645(2) 0.88246(19) 0.0242(4) Uani d . 1 C
C13 -0.1625(3) 0.0825(2) 0.8558(2) 0.0274(5) Uani d . 1 C
H13 -0.2163 0.1242 0.9104 0.033 Uiso calc R 1 H
C14 -0.0627(3) 0.1683(2) 0.7480(2) 0.0257(5) Uani d . 1 C
H14 -0.0498 0.2702 0.7276 0.031 Uiso calc R 1 H
C15 0.4351(3) 0.0722(3) 0.6580(2) 0.0349(5) Uani d . 1 C
H15A 0.4094 -0.0080 0.6335 0.052 Uiso calc R 1 H
H15B 0.3861 0.0483 0.7435 0.052 Uiso calc R 1 H
H15C 0.5756 0.0836 0.6558 0.052 Uiso calc R 1 H
C16 0.3563(3) 0.3399(3) 0.6087(2) 0.0318(5) Uani d . 1 C
H16A 0.4948 0.3531 0.6146 0.048 Uiso calc R 1 H
H16B 0.2947 0.3150 0.6911 0.048 Uiso calc R 1 H
H16C 0.2936 0.4319 0.5467 0.048 Uiso calc R 1 H
H2 0.525(4) 0.253(3) 0.443(2) 0.030(7) Uiso d . 1 H

loop_
_atom_site_aniso_label
_atom_site_aniso_U_11
_atom_site_aniso_U_22
_atom_site_aniso_U_33
_atom_site_aniso_U_12
_atom_site_aniso_U_13
_atom_site_aniso_U_23
Br1 0.03586(16) 0.03531(16) 0.02981(16) -0.00680(11) 0.01102(11) -0.00393(11)
O1 0.0149(7) 0.0383(9) 0.0335(9) -0.0022(6) 0.0017(6) -0.0081(7)
N1 0.0151(8) 0.0226(9) 0.0226(9) -0.0037(7) 0.0024(7) -0.0082(7)
N2 0.0118(9) 0.0415(11) 0.0293(11) -0.0020(8) 0.0028(8) -0.0156(9)
C1 0.0184(10) 0.0197(10) 0.0253(11) -0.0023(8) 0.0024(9) -0.0113(9)
C2 0.0162(10) 0.0308(12) 0.0252(11) -0.0055(9) 0.0012(9) -0.0106(9)
C3 0.0199(10) 0.0265(11) 0.0260(11) -0.0050(9) 0.0032(9) -0.0146(9)
C4 0.0220(11) 0.0437(14) 0.0316(13) -0.0099(10) 0.0089(10) -0.0176(11)
C5 0.0397(13) 0.0358(13) 0.0267(12) -0.0150(11) 0.0123(10) -0.0136(10)
C6 0.0409(13) 0.0238(11) 0.0253(12) -0.0026(10) 0.0014(10) -0.0086(9)
C7 0.0240(10) 0.0233(11) 0.0300(12) -0.0011(9) 0.0015(9) -0.0125(9)
C8 0.0203(10) 0.0211(10) 0.0241(11) -0.0034(8) 0.0025(9) -0.0121(9)
C9 0.0183(10) 0.0226(11) 0.0219(11) -0.0033(8) 0.0014(8) -0.0085(9)
C10 0.0286(11) 0.0243(11) 0.0268(12) -0.0028(9) 0.0023(9) -0.0138(9)
C11 0.0324(11) 0.0188(10) 0.0273(12) -0.0037(9) -0.0011(9) -0.0071(9)
C12 0.0201(10) 0.0267(11) 0.0217(11) -0.0026(9) 0.0002(9) -0.0058(9)
C13 0.0260(11) 0.0301(12) 0.0298(12) -0.0037(9) 0.0054(9) -0.0161(10)
C14 0.0254(11) 0.0216(11) 0.0334(12) -0.0057(9) 0.0044(9) -0.0142(9)
C15 0.0224(11) 0.0397(14) 0.0365(14) 0.0011(10) -0.0039(10) -0.0101(11)
C16 0.0285(11) 0.0393(13) 0.0312(13) -0.0131(10) 0.0039(10) -0.0170(11)

loop_
_atom_type_symbol
_atom_type_description
_atom_type_scat_dispersion_real
_atom_type_scat_dispersion_imag
_atom_type_scat_source
C C 0.0033 0.0016 'International Tables Vol C Tables 4.2.6.8 and 6.1.1.4'
H H 0.0000 0.0000 'International Tables Vol C Tables 4.2.6.8 and 6.1.1.4'
Br Br -0.2901 2.4595 'International Tables Vol C Tables 4.2.6.8 and 6.1.1.4'
N N 0.0061 0.0033 'International Tables Vol C Tables 4.2.6.8 and 6.1.1.4'
O O 0.0106 0.0060 'International Tables Vol C Tables 4.2.6.8 and 6.1.1.4'

loop_
_geom_angle_atom_site_label_1
_geom_angle_atom_site_label_2
_geom_angle_atom_site_label_3
_geom_angle
_geom_angle_publ_flag
C1 N1 C9 117.44(15) y
C1 N1 C2 122.19(15) y
C9 N1 C2 118.55(16) y
C3 N2 C2 120.15(17) y
C3 N2 H2 115.3(19) ?
C2 N2 H2 111.2(19) ?
O1 C1 N1 121.48(18) y
O1 C1 C8 121.87(18) y
N1 C1 C8 116.55(16) y
N2 C2 N1 106.34(16) y
N2 C2 C15 107.53(17) no
N1 C2 C15 110.81(16) no
N2 C2 C16 111.52(17) no
N1 C2 C16 109.40(16) no
C15 C2 C16 111.12(19) ?
N2 C3 C8 119.28(18) ?
N2 C3 C4 122.48(19) ?
C8 C3 C4 118.1(2) ?
C5 C4 C3 120.4(2) ?
C5 C4 H4 119.8 ?
C3 C4 H4 119.8 ?
C4 C5 C6 121.5(2) ?
C4 C5 H5 119.3 ?
C6 C5 H5 119.3 ?
C7 C6 C5 118.6(2) ?
C7 C6 H6 120.7 ?
C5 C6 H6 120.7 ?
C6 C7 C8 121.11(19) ?
C6 C7 H7 119.4 ?
C8 C7 H7 119.4 ?
C7 C8 C3 120.33(18) ?
C7 C8 C1 120.44(17) ?
C3 C8 C1 118.95(18) ?
C10 C9 C14 119.94(18) ?
C10 C9 N1 119.61(17) ?
C14 C9 N1 120.44(17) ?
C11 C10 C9 120.26(18) ?
C11 C10 H10 119.9 ?
C9 C10 H10 119.9 ?
C10 C11 C12 118.95(19) ?
C10 C11 H11 120.5 ?
C12 C11 H11 120.5 ?
C13 C12 C11 121.61(19) ?
C13 C12 Br1 119.58(16) ?
C11 C12 Br1 118.78(15) ?
C12 C13 C14 118.92(19) ?
C12 C13 H13 120.5 ?
C14 C13 H13 120.5 ?
C13 C14 C9 120.32(19) ?
C13 C14 H14 119.8 ?
C9 C14 H14 119.8 ?
C2 C15 H15A 109.5 ?
C2 C15 H15B 109.5 ?
H15A C15 H15B 109.5 ?
C2 C15 H15C 109.5 ?
H15A C15 H15C 109.5 ?
H15B C15 H15C 109.5 ?
C2 C16 H16A 109.5 ?
C2 C16 H16B 109.5 ?
H16A C16 H16B 109.5 ?
C2 C16 H16C 109.5 ?
H16A C16 H16C 109.5 ?
H16B C16 H16C 109.5 ?

loop_
_geom_bond_atom_site_label_1
_geom_bond_atom_site_label_2
_geom_bond_distance
_geom_bond_publ_flag
Br1 C12 1.899(2) ?
O1 C1 1.238(2) y
N1 C1 1.360(3) y
N1 C9 1.443(2) y
N1 C2 1.502(2) y
N2 C3 1.361(3) y
N2 C2 1.459(3) y
N2 H2 0.75(2) ?
C1 C8 1.478(3) ?
C2 C15 1.508(3) ?
C2 C16 1.529(3) ?
C3 C8 1.404(3) ?
C3 C4 1.404(3) ?
C4 C5 1.372(3) ?
C4 H4 0.9500 ?
C5 C6 1.391(3) ?
C5 H5 0.9500 ?
C6 C7 1.376(3) ?
C6 H6 0.9500 ?
C7 C8 1.388(3) ?
C7 H7 0.9500 ?
C9 C10 1.386(3) ?
C9 C14 1.386(3) ?
C10 C11 1.384(3) ?
C10 H10 0.9500 ?
C11 C12 1.386(3) ?
C11 H11 0.9500 ?
C12 C13 1.378(3) ?
C13 C14 1.386(3) ?
C13 H13 0.9500 ?
C14 H14 0.9500 ?
C15 H15A 0.9800 ?
C15 H15B 0.9800 ?
C15 H15C 0.9800 ?
C16 H16A 0.9800 ?
C16 H16B 0.9800 ?
C16 H16C 0.9800 ?

loop_
_geom_hbond_atom_site_label_D
_geom_hbond_atom_site_label_H
_geom_hbond_atom_site_label_A
_geom_hbond_site_symmetry_A
_geom_hbond_distance_DH
_geom_hbond_distance_HA
_geom_hbond_distance_DA
_geom_hbond_angle_DHA
C16 H16B Br1 2_557 0.98 3.02 3.894(2) 149
N2 H2 O1 1_655 0.75(2) 2.18(3) 2.925(2) 173(2)

loop_
_geom_torsion_atom_site_label_1
_geom_torsion_atom_site_label_2
_geom_torsion_atom_site_label_3
_geom_torsion_atom_site_label_4
_geom_torsion
_geom_torsion_publ_flag
C9 N1 C1 O1 -3.9(3) y
C2 N1 C1 O1 -168.31(18) y
C9 N1 C1 C8 179.59(16) y
C2 N1 C1 C8 15.2(3) y
C3 N2 C2 N1 46.0(2) y
C3 N2 C2 C15 164.70(18) ?
C3 N2 C2 C16 -73.2(2) ?
C1 N1 C2 N2 -40.1(2) y
C9 N1 C2 N2 155.65(16) y
C1 N1 C2 C15 -156.71(18) ?
C9 N1 C2 C15 39.1(2) ?
C1 N1 C2 C16 80.4(2) no
C9 N1 C2 C16 -83.8(2) no
C2 N2 C3 C8 -27.3(3) y
C2 N2 C3 C4 157.40(19) y
N2 C3 C4 C5 176.6(2) ?
C8 C3 C4 C5 1.3(3) ?
C3 C4 C5 C6 -0.3(3) ?
C4 C5 C6 C7 -0.6(3) ?
C5 C6 C7 C8 0.5(3) ?
C6 C7 C8 C3 0.5(3) ?
C6 C7 C8 C1 -173.26(18) ?
N2 C3 C8 C7 -176.89(18) ?
C4 C3 C8 C7 -1.4(3) ?
N2 C3 C8 C1 -3.0(3) ?
C4 C3 C8 C1 172.51(18) ?
O1 C1 C8 C7 6.1(3) ?
N1 C1 C8 C7 -177.48(17) ?
O1 C1 C8 C3 -167.82(19) ?
N1 C1 C8 C3 8.6(3) ?
C1 N1 C9 C10 100.2(2) ?
C2 N1 C9 C10 -94.9(2) ?
C1 N1 C9 C14 -78.7(2) ?
C2 N1 C9 C14 86.2(2) ?
C14 C9 C10 C11 -0.1(3) ?
N1 C9 C10 C11 -179.04(19) ?
C9 C10 C11 C12 0.0(3) ?
C10 C11 C12 C13 -0.4(3) ?
C10 C11 C12 Br1 177.58(16) ?
C11 C12 C13 C14 1.0(3) ?
Br1 C12 C13 C14 -176.97(16) ?
C12 C13 C14 C9 -1.2(3) ?
C10 C9 C14 C13 0.7(3) ?
N1 C9 C14 C13 179.64(19) ?

loop_
_cod_related_entry_id
_cod_related_entry_database
_cod_related_entry_code
1 ChemSpider 611584
